data_4064234
loop_
_publ_author_name
'Collado, Alba'
'Esteruelas, Miguel A.'
'O\~nate, Enrique'

_publ_section_title
;
 Hydride Alkenylcarbyne Osmium Complexes versus Cyclopentadienyl Type
 Half-Sandwich Ruthenium Derivatives
;
_journal_issue 7
_journal_name_full Organometallics
_journal_page_first 1930
_journal_paper_doi 10.1021/om1011962
_journal_volume 30
_journal_year 2011
_chemical_formula_sum 'C23 H42 Cl P Ru'
_chemical_formula_weight 486.06
_chemical_name_systematic
; 
 ? 
;
_space_group_IT_number 14
_symmetry_cell_setting monoclinic
_symmetry_space_group_name_Hall '-P 2ybc'
_symmetry_space_group_name_H-M 'P 1 21/c 1'
_atom_sites_solution_hydrogens geom
_atom_sites_solution_primary direct
_atom_sites_solution_secondary difmap
_audit_creation_method SHELXL-97
_cell_angle_alpha 90.00
_cell_angle_beta 106.7800(10)
_cell_angle_gamma 90.00
_cell_formula_units_Z 4
_cell_length_a 20.9540(17)
_cell_length_b 7.2718(6)
_cell_length_c 16.6303(13)
_cell_measurement_reflns_used 6527
_cell_measurement_temperature 100(2)
_cell_measurement_theta_max 27
_cell_measurement_theta_min 2
_cell_volume 2426.1(3)
_computing_cell_refinement 'SAINT+ v. 7.56a (Bruker AXS, 2008)'
_computing_data_collection 'apex2 v. 4.0 (Bruker AXS, 2008)'
_computing_data_reduction 'SAINT+ v. 7.56a (Bruker AXS, 2008)'
_computing_molecular_graphics 'XP, SHELXTL v. 6.14 (Bruker, 2000)'
_computing_publication_material 'XCIF, SHELXTL v. 6.14 (Bruker, 2000)'
_computing_structure_refinement 'SHELXL-97 (Sheldrick, 1997)'
_computing_structure_solution 'SHELXS-97 (Sheldrick, 1990)'
_diffrn_ambient_temperature 100(2)
_diffrn_detector_area_resol_mean 8.26
_diffrn_measured_fraction_theta_full 0.998
_diffrn_measured_fraction_theta_max 0.940
_diffrn_measurement_device_type 'Bruker SMART APEX CCD system'
_diffrn_measurement_method '\w rotations with narrow frames'
_diffrn_radiation_monochromator graphite
_diffrn_radiation_source 'normal-focus sealed tube'
_diffrn_radiation_type MoK\a
_diffrn_radiation_wavelength 0.71073
_diffrn_reflns_av_R_equivalents 0.0541
_diffrn_reflns_av_sigmaI/netI 0.0449
_diffrn_reflns_limit_h_max 28
_diffrn_reflns_limit_h_min -27
_diffrn_reflns_limit_k_max 9
_diffrn_reflns_limit_k_min -9
_diffrn_reflns_limit_l_max 21
_diffrn_reflns_limit_l_min -21
_diffrn_reflns_number 28679
_diffrn_reflns_theta_full 27.50
_diffrn_reflns_theta_max 28.75
_diffrn_reflns_theta_min 1.01
_diffrn_standards_decay_% 0
_exptl_absorpt_coefficient_mu 0.827
_exptl_absorpt_correction_T_max 0.862
_exptl_absorpt_correction_T_min 0.730
_exptl_absorpt_correction_type multi-scan
_exptl_absorpt_process_details
;
Absorption correction performed with SADABS program. This is based on the
method of Blessing: Blessing, R. H., Acta Crystallogr., Sect. A 1995, 51, 33.

SADABS: Area-Detector Absorption Correction. Bruker-AXS 
within SAINT+ package, v. 6.1 (2000).
;
_exptl_crystal_colour blue
_exptl_crystal_density_diffrn 1.331
_exptl_crystal_density_method 'not measured'
_exptl_crystal_description 'irregular block'
_exptl_crystal_F_000 1024
_exptl_crystal_size_max 0.20
_exptl_crystal_size_mid 0.08
_exptl_crystal_size_min 0.06
_refine_diff_density_max 0.871
_refine_diff_density_min -0.500
_refine_diff_density_rms 0.092
_refine_ls_extinction_method none
_refine_ls_goodness_of_fit_ref 1.060
_refine_ls_hydrogen_treatment constr
_refine_ls_matrix_type full
_refine_ls_number_parameters 245
_refine_ls_number_reflns 5925
_refine_ls_number_restraints 0
_refine_ls_restrained_S_all 1.060
_refine_ls_R_factor_all 0.0502
_refine_ls_R_factor_gt 0.0350
_refine_ls_shift/su_max 0.001
_refine_ls_shift/su_mean 0.000
_refine_ls_structure_factor_coef Fsqd
_refine_ls_weighting_details 'calc w=1/[\s^2^(Fo^2^)+(0.0305P)^2^+1.7792P] where P=(Fo^2^+2Fc^2^)/3'
_refine_ls_weighting_scheme calc
_refine_ls_wR_factor_gt 0.0740
_refine_ls_wR_factor_ref 0.0824
_reflns_number_gt 4836
_reflns_number_total 5925
_reflns_threshold_expression >2sigma(I)
_cod_data_source_file om1011962_si_001.cif
_cod_data_source_block enrique40as
_cod_original_sg_symbol_H-M P21/c
_cod_database_code 4064234

loop_
_symmetry_equiv_pos_as_xyz
'x, y, z'
'-x, y+1/2, -z+1/2'
'-x, -y, -z'
'x, -y-1/2, z-1/2'

loop_
_atom_site_label
_atom_site_type_symbol
_atom_site_fract_x
_atom_site_fract_y
_atom_site_fract_z
_atom_site_U_iso_or_equiv
_atom_site_adp_type
_atom_site_occupancy
_atom_site_symmetry_multiplicity
_atom_site_calc_flag
_atom_site_refinement_flags
Ru Ru 0.259024(10) 0.22499(3) 0.192958(12) 0.01824(7) Uani 1 1 d .
Cl1 Cl 0.23269(3) 0.52329(9) 0.13791(4) 0.02870(15) Uani 1 1 d .
P1 P 0.14646(3) 0.12723(9) 0.14590(4) 0.01867(14) Uani 1 1 d .
C1 C 0.30863(12) -0.0234(4) 0.24931(15) 0.0215(5) Uani 1 1 d .
H1 H 0.2869 -0.1455 0.2504 0.026 Uiso 1 1 calc R
C2 C 0.31675(12) 0.1187(4) 0.31144(16) 0.0208(5) Uani 1 1 d .
C3 C 0.30016(13) 0.0989(4) 0.39231(16) 0.0246(6) Uani 1 1 d .
C4 C 0.31673(17) -0.0819(5) 0.43488(19) 0.0383(7) Uani 1 1 d .
H4A H 0.3045 -0.0809 0.4875 0.057 Uiso 1 1 calc R
H4B H 0.3647 -0.1047 0.4471 0.057 Uiso 1 1 calc R
H4C H 0.2920 -0.1792 0.3982 0.057 Uiso 1 1 calc R
C5 C 0.27324(14) 0.2341(4) 0.42657(18) 0.0293(6) Uani 1 1 d .
H5A H 0.2645 0.2152 0.4789 0.035 Uiso 1 1 calc R
H5B H 0.2629 0.3489 0.3985 0.035 Uiso 1 1 calc R
C6 C 0.35314(13) 0.2690(4) 0.28649(16) 0.0211(5) Uani 1 1 d .
C7 C 0.37404(14) 0.4462(4) 0.33338(17) 0.0266(6) Uani 1 1 d .
H7A H 0.3359 0.4968 0.3501 0.032 Uiso 1 1 calc R
H7B H 0.3860 0.5362 0.2955 0.032 Uiso 1 1 calc R
C8 C 0.43338(15) 0.4220(4) 0.41193(18) 0.0345(7) Uani 1 1 d .
H8A H 0.4223 0.3306 0.4491 0.052 Uiso 1 1 calc R
H8B H 0.4436 0.5398 0.4415 0.052 Uiso 1 1 calc R
H8C H 0.4723 0.3802 0.3955 0.052 Uiso 1 1 calc R
C9 C 0.36547(13) 0.2191(4) 0.20969(16) 0.0222(5) Uani 1 1 d .
C10 C 0.40032(13) 0.3323(4) 0.15986(17) 0.0256(6) Uani 1 1 d .
H10A H 0.3923 0.4641 0.1682 0.031 Uiso 1 1 calc R
H10B H 0.3810 0.3042 0.0995 0.031 Uiso 1 1 calc R
C11 C 0.47549(14) 0.2978(4) 0.18432(18) 0.0295(6) Uani 1 1 d .
H11A H 0.4952 0.3287 0.2444 0.035 Uiso 1 1 calc R
H11B H 0.4837 0.1657 0.1770 0.035 Uiso 1 1 calc R
C12 C 0.50930(15) 0.4112(5) 0.1318(2) 0.0373(7) Uani 1 1 d .
H12A H 0.4906 0.3790 0.0724 0.056 Uiso 1 1 calc R
H12B H 0.5573 0.3856 0.1494 0.056 Uiso 1 1 calc R
H12C H 0.5019 0.5422 0.1396 0.056 Uiso 1 1 calc R
C13 C 0.33630(13) 0.0402(4) 0.18544(16) 0.0215(5) Uani 1 1 d .
C14 C 0.34144(14) -0.0716(4) 0.11149(17) 0.0267(6) Uani 1 1 d .
H14A H 0.3856 -0.1290 0.1247 0.040 Uiso 1 1 calc R
H14B H 0.3350 0.0087 0.0625 0.040 Uiso 1 1 calc R
H14C H 0.3070 -0.1673 0.0991 0.040 Uiso 1 1 calc R
C15 C 0.12896(13) -0.0993(4) 0.18614(16) 0.0232(5) Uani 1 1 d .
H15 H 0.1638 -0.1844 0.1774 0.028 Uiso 1 1 calc R
C16 C 0.06188(14) -0.1893(4) 0.14068(19) 0.0309(6) Uani 1 1 d .
H16A H 0.0577 -0.3064 0.1679 0.046 Uiso 1 1 calc R
H16B H 0.0597 -0.2115 0.0818 0.046 Uiso 1 1 calc R
H16C H 0.0254 -0.1074 0.1433 0.046 Uiso 1 1 calc R
C17 C 0.13942(16) -0.0957(4) 0.28081(18) 0.0344(7) Uani 1 1 d .
H17A H 0.1005 -0.0396 0.2926 0.052 Uiso 1 1 calc R
H17B H 0.1793 -0.0235 0.3079 0.052 Uiso 1 1 calc R
H17C H 0.1451 -0.2216 0.3027 0.052 Uiso 1 1 calc R
C18 C 0.11162(14) 0.0997(4) 0.03045(16) 0.0247(6) Uani 1 1 d .
H18 H 0.0654 0.0495 0.0193 0.030 Uiso 1 1 calc R
C19 C 0.15293(15) -0.0422(4) -0.00167(17) 0.0299(6) Uani 1 1 d .
H19A H 0.1320 -0.0646 -0.0616 0.045 Uiso 1 1 calc R
H19B H 0.1549 -0.1576 0.0294 0.045 Uiso 1 1 calc R
H19C H 0.1982 0.0051 0.0067 0.045 Uiso 1 1 calc R
C20 C 0.10665(14) 0.2820(4) -0.01694(17) 0.0280(6) Uani 1 1 d .
H20A H 0.1502 0.3428 -0.0011 0.042 Uiso 1 1 calc R
H20B H 0.0738 0.3615 -0.0025 0.042 Uiso 1 1 calc R
H20C H 0.0927 0.2583 -0.0775 0.042 Uiso 1 1 calc R
C21 C 0.09074(13) 0.3044(4) 0.16920(16) 0.0235(6) Uani 1 1 d .
H21 H 0.0962 0.4144 0.1357 0.028 Uiso 1 1 calc R
C22 C 0.01573(15) 0.2645(4) 0.1421(2) 0.0388(8) Uani 1 1 d .
H22A H 0.0058 0.1699 0.1787 0.058 Uiso 1 1 calc R
H22B H 0.0021 0.2207 0.0838 0.058 Uiso 1 1 calc R
H22C H -0.0087 0.3772 0.1463 0.058 Uiso 1 1 calc R
C23 C 0.11492(17) 0.3670(5) 0.26102(18) 0.0372(7) Uani 1 1 d .
H23A H 0.0868 0.4683 0.2699 0.056 Uiso 1 1 calc R
H23B H 0.1612 0.4088 0.2740 0.056 Uiso 1 1 calc R
H23C H 0.1121 0.2640 0.2978 0.056 Uiso 1 1 calc R

loop_
_atom_site_aniso_label
_atom_site_aniso_U_11
_atom_site_aniso_U_22
_atom_site_aniso_U_33
_atom_site_aniso_U_23
_atom_site_aniso_U_13
_atom_site_aniso_U_12
Ru 0.01574(11) 0.01856(11) 0.01965(10) -0.00034(8) 0.00388(8) -0.00078(8)
Cl1 0.0251(3) 0.0212(3) 0.0381(4) 0.0044(3) 0.0065(3) 0.0000(3)
P1 0.0168(3) 0.0206(3) 0.0188(3) -0.0008(3) 0.0054(2) -0.0011(2)
C1 0.0186(13) 0.0199(13) 0.0239(12) 0.0017(10) 0.0028(10) 0.0009(10)
C2 0.0162(12) 0.0217(13) 0.0226(12) 0.0001(10) 0.0025(10) 0.0005(10)
C3 0.0208(13) 0.0301(15) 0.0212(12) -0.0008(11) 0.0031(10) -0.0009(11)
C4 0.049(2) 0.0372(18) 0.0323(16) 0.0082(14) 0.0168(14) 0.0051(15)
C5 0.0279(15) 0.0355(17) 0.0253(13) -0.0019(12) 0.0091(11) 0.0010(12)
C6 0.0165(12) 0.0209(13) 0.0230(12) 0.0002(10) 0.0014(10) -0.0005(10)
C7 0.0251(14) 0.0237(14) 0.0288(14) -0.0029(11) 0.0043(11) -0.0024(11)
C8 0.0310(16) 0.0338(17) 0.0319(15) -0.0036(13) -0.0016(13) -0.0038(13)
C9 0.0156(12) 0.0240(13) 0.0251(13) 0.0013(11) 0.0028(10) 0.0010(10)
C10 0.0208(13) 0.0269(14) 0.0294(14) 0.0034(12) 0.0078(11) -0.0017(11)
C11 0.0202(14) 0.0351(16) 0.0335(15) 0.0010(13) 0.0081(12) -0.0023(12)
C12 0.0287(16) 0.0447(19) 0.0428(17) -0.0038(15) 0.0169(14) -0.0116(14)
C13 0.0172(12) 0.0209(13) 0.0263(13) -0.0002(11) 0.0063(10) 0.0018(10)
C14 0.0250(14) 0.0260(15) 0.0307(14) -0.0035(12) 0.0106(11) 0.0009(11)
C15 0.0200(13) 0.0221(13) 0.0270(13) 0.0010(11) 0.0057(11) -0.0027(10)
C16 0.0282(15) 0.0265(16) 0.0361(15) 0.0017(12) 0.0061(12) -0.0067(12)
C17 0.0366(17) 0.0344(17) 0.0304(15) 0.0054(13) 0.0070(13) -0.0111(14)
C18 0.0227(13) 0.0296(15) 0.0206(12) -0.0036(11) 0.0043(10) -0.0026(11)
C19 0.0317(16) 0.0334(16) 0.0258(13) -0.0056(12) 0.0105(12) -0.0009(13)
C20 0.0273(15) 0.0339(16) 0.0216(13) 0.0026(12) 0.0050(11) -0.0006(12)
C21 0.0236(14) 0.0234(14) 0.0248(13) 0.0012(11) 0.0092(11) 0.0023(11)
C22 0.0248(15) 0.0350(18) 0.061(2) -0.0038(15) 0.0194(15) 0.0022(13)
C23 0.0464(19) 0.0406(19) 0.0263(14) 0.0006(13) 0.0131(14) 0.0156(15)

loop_
_atom_type_symbol
_atom_type_description
_atom_type_scat_dispersion_real
_atom_type_scat_dispersion_imag
_atom_type_scat_source
C C 0.0033 0.0016 'International Tables Vol C Tables 4.2.6.8 and 6.1.1.4'
P P 0.1023 0.0942 'International Tables Vol C Tables 4.2.6.8 and 6.1.1.4'
Cl Cl 0.1484 0.1585 'International Tables Vol C Tables 4.2.6.8 and 6.1.1.4'
Ru Ru -1.2594 0.8363 'International Tables Vol C Tables 4.2.6.8 and 6.1.1.4'
H H 0.0000 0.0000 'International Tables Vol C Tables 4.2.6.8 and 6.1.1.4'

loop_
_geom_angle_atom_site_label_1
_geom_angle_atom_site_label_2
_geom_angle_atom_site_label_3
_geom_angle
C13 Ru C2 65.76(10)
C13 Ru C6 65.43(10)
C2 Ru C6 39.78(10)
C13 Ru C1 38.79(10)
C2 Ru C1 39.06(9)
C6 Ru C1 65.49(10)
C13 Ru C9 39.21(10)
C2 Ru C9 65.59(10)
C6 Ru C9 38.41(10)
C1 Ru C9 65.09(10)
C13 Ru Cl1 130.75(7)
C2 Ru Cl1 134.24(7)
C6 Ru Cl1 101.92(7)
C1 Ru Cl1 165.50(7)
C9 Ru Cl1 100.66(7)
C13 Ru P1 119.42(7)
C2 Ru P1 116.13(7)
C6 Ru P1 154.10(7)
C1 Ru P1 101.59(7)
C9 Ru P1 157.80(7)
Cl1 Ru P1 92.79(2)
C21 P1 C15 109.89(12)
C21 P1 C18 101.99(12)
C15 P1 C18 102.57(12)
C21 P1 Ru 110.45(9)
C15 P1 Ru 115.41(9)
C18 P1 Ru 115.49(9)
C13 C1 C2 108.2(2)
C13 C1 Ru 69.73(15)
C2 C1 Ru 69.66(14)
C13 C1 H1 125.9
C2 C1 H1 125.9
Ru C1 H1 125.9
C1 C2 C6 107.3(2)
C1 C2 C3 124.7(2)
C6 C2 C3 127.3(2)
C1 C2 Ru 71.28(14)
C6 C2 Ru 70.74(14)
C3 C2 Ru 130.53(18)
C5 C3 C4 121.0(3)
C5 C3 C2 123.3(3)
C4 C3 C2 115.6(2)
C3 C4 H4A 109.5
C3 C4 H4B 109.5
H4A C4 H4B 109.5
C3 C4 H4C 109.5
H4A C4 H4C 109.5
H4B C4 H4C 109.5
C3 C5 H5A 120.0
C3 C5 H5B 120.0
H5A C5 H5B 120.0
C9 C6 C2 108.0(2)
C9 C6 C7 125.7(2)
C2 C6 C7 126.3(2)
C9 C6 Ru 71.29(14)
C2 C6 Ru 69.48(14)
C7 C6 Ru 124.79(18)
C6 C7 C8 112.8(2)
C6 C7 H7A 109.0
C8 C7 H7A 109.0
C6 C7 H7B 109.0
C8 C7 H7B 109.0
H7A C7 H7B 107.8
C7 C8 H8A 109.5
C7 C8 H8B 109.5
H8A C8 H8B 109.5
C7 C8 H8C 109.5
H8A C8 H8C 109.5
H8B C8 H8C 109.5
C6 C9 C13 108.0(2)
C6 C9 C10 126.9(2)
C13 C9 C10 125.1(2)
C6 C9 Ru 70.30(14)
C13 C9 Ru 69.21(14)
C10 C9 Ru 124.45(18)
C9 C10 C11 113.1(2)
C9 C10 H10A 109.0
C11 C10 H10A 109.0
C9 C10 H10B 109.0
C11 C10 H10B 109.0
H10A C10 H10B 107.8
C12 C11 C10 112.0(2)
C12 C11 H11A 109.2
C10 C11 H11A 109.2
C12 C11 H11B 109.2
C10 C11 H11B 109.2
H11A C11 H11B 107.9
C11 C12 H12A 109.5
C11 C12 H12B 109.5
H12A C12 H12B 109.5
C11 C12 H12C 109.5
H12A C12 H12C 109.5
H12B C12 H12C 109.5
C1 C13 C9 108.3(2)
C1 C13 C14 125.0(2)
C9 C13 C14 126.2(2)
C1 C13 Ru 71.48(15)
C9 C13 Ru 71.58(15)
C14 C13 Ru 128.50(18)
C13 C14 H14A 109.5
C13 C14 H14B 109.5
H14A C14 H14B 109.5
C13 C14 H14C 109.5
H14A C14 H14C 109.5
H14B C14 H14C 109.5
C17 C15 C16 110.7(2)
C17 C15 P1 111.87(19)
C16 C15 P1 116.67(19)
C17 C15 H15 105.5
C16 C15 H15 105.5
P1 C15 H15 105.5
C15 C16 H16A 109.5
C15 C16 H16B 109.5
H16A C16 H16B 109.5
C15 C16 H16C 109.5
H16A C16 H16C 109.5
H16B C16 H16C 109.5
C15 C17 H17A 109.5
C15 C17 H17B 109.5
H17A C17 H17B 109.5
C15 C17 H17C 109.5
H17A C17 H17C 109.5
H17B C17 H17C 109.5
C20 C18 C19 111.3(2)
C20 C18 P1 112.76(19)
C19 C18 P1 109.80(19)
C20 C18 H18 107.6
C19 C18 H18 107.6
P1 C18 H18 107.6
C18 C19 H19A 109.5
C18 C19 H19B 109.5
H19A C19 H19B 109.5
C18 C19 H19C 109.5
H19A C19 H19C 109.5
H19B C19 H19C 109.5
C18 C20 H20A 109.5
C18 C20 H20B 109.5
H20A C20 H20B 109.5
C18 C20 H20C 109.5
H20A C20 H20C 109.5
H20B C20 H20C 109.5
C23 C21 C22 111.5(2)
C23 C21 P1 111.58(19)
C22 C21 P1 117.4(2)
C23 C21 H21 105.0
C22 C21 H21 105.0
P1 C21 H21 105.0
C21 C22 H22A 109.5
C21 C22 H22B 109.5
H22A C22 H22B 109.5
C21 C22 H22C 109.5
H22A C22 H22C 109.5
H22B C22 H22C 109.5
C21 C23 H23A 109.5
C21 C23 H23B 109.5
H23A C23 H23B 109.5
C21 C23 H23C 109.5
H23A C23 H23C 109.5
H23B C23 H23C 109.5

loop_
_geom_bond_atom_site_label_1
_geom_bond_atom_site_label_2
_geom_bond_distance
Ru C13 2.135(3)
Ru C2 2.137(2)
Ru C6 2.154(2)
Ru C1 2.158(3)
Ru C9 2.167(3)
Ru Cl1 2.3571(7)
Ru P1 2.3697(7)
P1 C21 1.853(3)
P1 C15 1.854(3)
P1 C18 1.857(3)
C1 C13 1.426(4)
C1 C2 1.436(4)
C1 H1 1.0000
C2 C6 1.460(4)
C2 C3 1.490(4)
C3 C5 1.340(4)
C3 C4 1.486(4)
C4 H4A 0.9800
C4 H4B 0.9800
C4 H4C 0.9800
C5 H5A 0.9500
C5 H5B 0.9500
C6 C9 1.422(4)
C6 C7 1.504(4)
C7 C8 1.531(4)
C7 H7A 0.9900
C7 H7B 0.9900
C8 H8A 0.9800
C8 H8B 0.9800
C8 H8C 0.9800
C9 C13 1.444(4)
C9 C10 1.499(4)
C10 C11 1.529(4)
C10 H10A 0.9900
C10 H10B 0.9900
C11 C12 1.518(4)
C11 H11A 0.9900
C11 H11B 0.9900
C12 H12A 0.9800
C12 H12B 0.9800
C12 H12C 0.9800
C13 C14 1.504(4)
C14 H14A 0.9800
C14 H14B 0.9800
C14 H14C 0.9800
C15 C17 1.526(4)
C15 C16 1.537(4)
C15 H15 1.0000
C16 H16A 0.9800
C16 H16B 0.9800
C16 H16C 0.9800
C17 H17A 0.9800
C17 H17B 0.9800
C17 H17C 0.9800
C18 C20 1.530(4)
C18 C19 1.538(4)
C18 H18 1.0000
C19 H19A 0.9800
C19 H19B 0.9800
C19 H19C 0.9800
C20 H20A 0.9800
C20 H20B 0.9800
C20 H20C 0.9800
C21 C23 1.532(4)
C21 C22 1.533(4)
C21 H21 1.0000
C22 H22A 0.9800
C22 H22B 0.9800
C22 H22C 0.9800
C23 H23A 0.9800
C23 H23B 0.9800
C23 H23C 0.9800
